data_4026026
loop_
_publ_author_name
'K. V. Sajna'
'Ramesh Kotikalapudi'
'Manab Chakravarty'
'N. N. Bhuvan Kumar'
'K. C. Kumara Swamy'

_publ_section_title
;
 Cycloaddition Reactions of Allenylphosphonates and Related Allenes with
 Dialkyl Acetylenedicarboxylates, 1,3-Diphenylisobenzofuran, and
 Anthracene
;
_journal_name_full 'Journal of Organic Chemistry'
_journal_page_first 920
_journal_page_last 938
_journal_paper_doi 10.1021/jo102240u
_journal_volume 76
_journal_year 2011
_chemical_formula_sum 'C34 H35 O4 P'
_chemical_formula_weight 538.59
_chemical_name_systematic
; 
 ? 
;
_space_group_IT_number 14
_symmetry_cell_setting monoclinic
_symmetry_space_group_name_Hall '-P 2ybc'
_symmetry_space_group_name_H-M 'P 1 21/c 1'
_atom_sites_solution_hydrogens geom
_atom_sites_solution_primary direct
_atom_sites_solution_secondary difmap
_audit_creation_method SHELXL-97
_cell_angle_alpha 90.00
_cell_angle_beta 121.267(10)
_cell_angle_gamma 90.00
_cell_formula_units_Z 4
_cell_length_a 13.2152(16)
_cell_length_b 14.2689(15)
_cell_length_c 17.500(3)
_cell_measurement_temperature 298(2)
_cell_volume 2820.6(7)
_computing_cell_refinement 'CrysAlisPro, Oxford Diffraction Ltd.'
_computing_data_collection 'CrysAlisPro, Oxford Diffraction Ltd.'
_computing_data_reduction 'CrysAlisPro, Oxford Diffraction Ltd.'
_computing_structure_refinement 'SHELXL-97 (Sheldrick, 1997)'
_computing_structure_solution 'SHELXS-97 (Sheldrick, 1990)'
_diffrn_ambient_temperature 298(2)
_diffrn_measured_fraction_theta_full 0.998
_diffrn_measured_fraction_theta_max 0.998
_diffrn_measurement_device_type 'Xcalibur, Eos, Gemini'
_diffrn_measurement_method '\w scans'
_diffrn_radiation_monochromator graphite
_diffrn_radiation_source 'fine-focus sealed tube'
_diffrn_radiation_type MoK\a
_diffrn_radiation_wavelength 0.71073
_diffrn_reflns_av_R_equivalents 0.0563
_diffrn_reflns_av_sigmaI/netI 0.0544
_diffrn_reflns_limit_h_max 15
_diffrn_reflns_limit_h_min -15
_diffrn_reflns_limit_k_max 16
_diffrn_reflns_limit_k_min -16
_diffrn_reflns_limit_l_max 20
_diffrn_reflns_limit_l_min -19
_diffrn_reflns_number 23395
_diffrn_reflns_theta_full 25.00
_diffrn_reflns_theta_max 25.00
_diffrn_reflns_theta_min 3.08
_diffrn_standards_decay_% none
_diffrn_standards_interval_count 'not applicable'
_diffrn_standards_interval_time 'not applicable'
_diffrn_standards_number 'not applicable'
_exptl_absorpt_coefficient_mu 0.135
_exptl_absorpt_correction_T_max 0.9774
_exptl_absorpt_correction_T_min 0.9683
_exptl_absorpt_correction_type multi-scan
_exptl_absorpt_process_details 'CrysAlisPro, Oxford Diffraction Ltd.'
_exptl_crystal_colour colorless
_exptl_crystal_density_diffrn 1.268
_exptl_crystal_description blocks
_exptl_crystal_F_000 1144
_exptl_crystal_size_max 0.24
_exptl_crystal_size_mid 0.19
_exptl_crystal_size_min 0.17
_refine_diff_density_max 0.336
_refine_diff_density_min -0.364
_refine_diff_density_rms 0.038
_refine_ls_extinction_method none
_refine_ls_goodness_of_fit_ref 0.938
_refine_ls_hydrogen_treatment constr
_refine_ls_matrix_type full
_refine_ls_number_parameters 354
_refine_ls_number_reflns 4948
_refine_ls_number_restraints 0
_refine_ls_restrained_S_all 0.938
_refine_ls_R_factor_all 0.0831
_refine_ls_R_factor_gt 0.0446
_refine_ls_shift/su_max 0.001
_refine_ls_shift/su_mean 0.000
_refine_ls_structure_factor_coef Fsqd
_refine_ls_weighting_details 'calc w=1/[\s^2^(Fo^2^)+(0.0644P)^2^+0.0000P] where P=(Fo^2^+2Fc^2^)/3'
_refine_ls_weighting_scheme calc
_refine_ls_wR_factor_gt 0.1052
_refine_ls_wR_factor_ref 0.1148
_reflns_number_gt 3059
_reflns_number_total 4948
_reflns_threshold_expression >2sigma(I)
_cod_data_source_file jo102240u_si_002_11.cif
_cod_data_source_block compd-53
_cod_database_code 4026026

loop_
_symmetry_equiv_pos_as_xyz
'x, y, z'
'-x, y+1/2, -z+1/2'
'-x, -y, -z'
'x, -y-1/2, z-1/2'

loop_
_atom_site_label
_atom_site_type_symbol
_atom_site_fract_x
_atom_site_fract_y
_atom_site_fract_z
_atom_site_U_iso_or_equiv
_atom_site_adp_type
_atom_site_occupancy
_atom_site_symmetry_multiplicity
_atom_site_calc_flag
_atom_site_refinement_flags
P1 P 0.13487(6) 0.80496(5) 0.78558(4) 0.04199(19) Uani 1 1 d .
O1 O 0.12113(16) 0.86857(15) 0.84452(12) 0.0707(6) Uani 1 1 d .
O2 O 0.12069(15) 0.69937(13) 0.80520(10) 0.0533(5) Uani 1 1 d .
O3 O 0.03238(14) 0.81893(11) 0.68559(10) 0.0505(4) Uani 1 1 d .
O5 O 0.45809(13) 0.88183(9) 0.73671(9) 0.0332(4) Uani 1 1 d .
C1 C 0.0092(3) 0.74703(19) 0.62097(16) 0.0577(7) Uani 1 1 d .
H1A H 0.0748 0.7443 0.6110 0.069 Uiso 1 1 calc R
H1B H -0.0613 0.7636 0.5647 0.069 Uiso 1 1 calc R
C2 C -0.0082(2) 0.65026(19) 0.64963(17) 0.0545(7) Uani 1 1 d .
C3 C 0.1006(3) 0.62910(19) 0.73916(19) 0.0628(8) Uani 1 1 d .
H3A H 0.0915 0.5683 0.7598 0.075 Uiso 1 1 calc R
H3B H 0.1690 0.6261 0.7325 0.075 Uiso 1 1 calc R
C4 C -0.0200(3) 0.5794(2) 0.5805(2) 0.0933(11) Uani 1 1 d .
H4A H 0.0499 0.5811 0.5766 0.140 Uiso 1 1 calc R
H4B H -0.0879 0.5946 0.5233 0.140 Uiso 1 1 calc R
H4C H -0.0294 0.5177 0.5979 0.140 Uiso 1 1 calc R
C5 C -0.1190(3) 0.6488(3) 0.6554(2) 0.0876(11) Uani 1 1 d .
H5A H -0.1302 0.5871 0.6716 0.131 Uiso 1 1 calc R
H5B H -0.1863 0.6656 0.5985 0.131 Uiso 1 1 calc R
H5C H -0.1105 0.6929 0.6999 0.131 Uiso 1 1 calc R
C6 C 0.27304(19) 0.81646(15) 0.78763(13) 0.0320(5) Uani 1 1 d .
C7 C 0.3725(2) 0.77360(15) 0.85092(14) 0.0341(5) Uani 1 1 d .
C8 C 0.3836(2) 0.72299(19) 0.93090(15) 0.0483(7) Uani 1 1 d .
H8A H 0.3066 0.7187 0.9251 0.058 Uiso 1 1 calc R
H8B H 0.4131 0.6600 0.9343 0.058 Uiso 1 1 calc R
C9 C 0.4673(3) 0.7764(3) 1.01375(18) 0.0887(12) Uani 1 1 d .
H9A H 0.4211 0.8238 1.0219 0.106 Uiso 1 1 calc R
H9B H 0.4954 0.7332 1.0635 0.106 Uiso 1 1 calc R
C10 C 0.5657(4) 0.8207(4) 1.0225(2) 0.135(2) Uani 1 1 d .
H10A H 0.6322 0.7781 1.0536 0.162 Uiso 1 1 calc R
H10B H 0.5824 0.8746 1.0611 0.162 Uiso 1 1 calc R
C11 C 0.5626(2) 0.8543(2) 0.93885(15) 0.0568(8) Uani 1 1 d .
H11A H 0.5234 0.9147 0.9206 0.068 Uiso 1 1 calc R
H11B H 0.6427 0.8614 0.9510 0.068 Uiso 1 1 calc R
C12 C 0.4960(2) 0.78289(16) 0.86471(13) 0.0364(5) Uani 1 1 d .
H12 H 0.5347 0.7230 0.8911 0.044 Uiso 1 1 calc R
C13 C 0.50757(19) 0.79423(14) 0.78156(13) 0.0312(5) Uani 1 1 d .
C14 C 0.3323(2) 0.86918(14) 0.67221(13) 0.0323(5) Uani 1 1 d .
C15 C 0.2705(2) 0.88951(15) 0.72439(14) 0.0345(5) Uani 1 1 d .
C16 C 0.2282(3) 0.97352(19) 0.72374(18) 0.0616(8) Uani 1 1 d .
H16A H 0.2006 0.9867 0.7618 0.074 Uiso 1 1 calc R
H16B H 0.2259 1.0195 0.6852 0.074 Uiso 1 1 calc R
C17 C 0.6371(2) 0.78993(15) 0.80630(14) 0.0342(5) Uani 1 1 d .
C18 C 0.7122(2) 0.71832(16) 0.85856(16) 0.0434(6) Uani 1 1 d .
H18 H 0.6839 0.6725 0.8805 0.052 Uiso 1 1 calc R
C19 C 0.8286(2) 0.71336(19) 0.87890(17) 0.0498(7) Uani 1 1 d .
H19 H 0.8767 0.6642 0.9137 0.060 Uiso 1 1 calc R
C20 C 0.8731(2) 0.7803(2) 0.84818(18) 0.0585(8) Uani 1 1 d .
H20 H 0.9509 0.7769 0.8613 0.070 Uiso 1 1 calc R
C21 C 0.8006(3) 0.8524(2) 0.79761(19) 0.0653(8) Uani 1 1 d .
H21 H 0.8303 0.8990 0.7775 0.078 Uiso 1 1 calc R
C22 C 0.6837(2) 0.85716(18) 0.77589(16) 0.0512(7) Uani 1 1 d .
H22 H 0.6360 0.9061 0.7404 0.061 Uiso 1 1 calc R
C23 C 0.2945(2) 0.93323(15) 0.59260(14) 0.0362(5) Uani 1 1 d .
C24 C 0.3759(2) 0.97423(15) 0.57565(15) 0.0424(6) Uani 1 1 d .
H24 H 0.4565 0.9655 0.6156 0.051 Uiso 1 1 calc R
C25 C 0.3386(3) 1.02801(17) 0.49993(18) 0.0550(7) Uani 1 1 d .
H25 H 0.3943 1.0547 0.4893 0.066 Uiso 1 1 calc R
C26 C 0.2205(3) 1.04242(18) 0.44036(18) 0.0611(8) Uani 1 1 d .
H26 H 0.1964 1.0799 0.3903 0.073 Uiso 1 1 calc R
C27 C 0.1380(3) 1.00142(19) 0.45470(17) 0.0647(8) Uani 1 1 d .
H27 H 0.0577 1.0100 0.4138 0.078 Uiso 1 1 calc R
C28 C 0.1745(2) 0.94745(18) 0.52994(17) 0.0540(7) Uani 1 1 d .
H28 H 0.1179 0.9199 0.5392 0.065 Uiso 1 1 calc R
C29 C 0.3264(2) 0.76669(14) 0.64640(14) 0.0317(5) Uani 1 1 d .
C30 C 0.2418(2) 0.71862(17) 0.57217(15) 0.0415(6) Uani 1 1 d .
H30 H 0.1754 0.7491 0.5270 0.050 Uiso 1 1 calc R
C31 C 0.2588(3) 0.62284(18) 0.56685(17) 0.0518(7) Uani 1 1 d .
H31 H 0.2031 0.5889 0.5173 0.062 Uiso 1 1 calc R
C32 C 0.3564(3) 0.57833(18) 0.63370(18) 0.0535(7) Uani 1 1 d .
H32 H 0.3640 0.5139 0.6302 0.064 Uiso 1 1 calc R
C33 C 0.4441(2) 0.62707(16) 0.70640(16) 0.0446(6) Uani 1 1 d .
H33 H 0.5116 0.5967 0.7505 0.053 Uiso 1 1 calc R
C34 C 0.4286(2) 0.72259(15) 0.71162(14) 0.0314(5) Uani 1 1 d .

loop_
_atom_site_aniso_label
_atom_site_aniso_U_11
_atom_site_aniso_U_22
_atom_site_aniso_U_33
_atom_site_aniso_U_23
_atom_site_aniso_U_13
_atom_site_aniso_U_12
P1 0.0301(4) 0.0595(4) 0.0395(4) -0.0014(3) 0.0204(3) -0.0022(3)
O1 0.0551(13) 0.1016(16) 0.0743(13) -0.0282(12) 0.0468(11) -0.0079(11)
O2 0.0435(11) 0.0715(12) 0.0396(9) 0.0120(9) 0.0178(8) -0.0131(9)
O3 0.0374(11) 0.0556(11) 0.0472(10) 0.0059(9) 0.0139(9) 0.0004(8)
O5 0.0361(10) 0.0295(8) 0.0366(8) 0.0011(7) 0.0207(8) -0.0018(7)
C1 0.0549(19) 0.0757(19) 0.0371(15) 0.0053(14) 0.0201(13) -0.0068(15)
C2 0.0457(17) 0.0670(18) 0.0505(16) -0.0024(14) 0.0246(14) -0.0182(14)
C3 0.062(2) 0.0490(17) 0.0699(19) 0.0099(15) 0.0290(17) -0.0093(15)
C4 0.102(3) 0.086(2) 0.095(2) -0.040(2) 0.054(2) -0.040(2)
C5 0.052(2) 0.131(3) 0.076(2) -0.002(2) 0.0304(18) -0.033(2)
C6 0.0301(13) 0.0404(13) 0.0278(11) -0.0026(10) 0.0166(11) -0.0025(11)
C7 0.0306(14) 0.0450(14) 0.0300(12) -0.0020(10) 0.0180(11) -0.0047(11)
C8 0.0335(15) 0.0716(18) 0.0415(14) 0.0181(13) 0.0206(12) 0.0022(13)
C9 0.088(3) 0.143(3) 0.0362(16) -0.0080(18) 0.0336(18) -0.040(2)
C10 0.122(3) 0.256(5) 0.0482(19) -0.059(3) 0.058(2) -0.125(4)
C11 0.0435(17) 0.088(2) 0.0433(15) -0.0155(14) 0.0259(14) -0.0184(15)
C12 0.0293(13) 0.0516(14) 0.0306(12) 0.0036(11) 0.0173(11) 0.0002(11)
C13 0.0344(14) 0.0300(12) 0.0333(12) 0.0044(10) 0.0205(11) 0.0010(10)
C14 0.0340(14) 0.0335(12) 0.0318(12) 0.0020(10) 0.0187(11) -0.0004(10)
C15 0.0356(14) 0.0362(13) 0.0348(12) 0.0017(10) 0.0205(11) 0.0023(11)
C16 0.088(2) 0.0499(16) 0.078(2) 0.0130(14) 0.0646(19) 0.0189(15)
C17 0.0331(14) 0.0411(13) 0.0343(12) -0.0054(10) 0.0215(11) -0.0027(11)
C18 0.0378(15) 0.0461(15) 0.0512(15) 0.0017(12) 0.0265(13) 0.0000(12)
C19 0.0366(16) 0.0586(17) 0.0541(15) -0.0071(13) 0.0235(13) 0.0049(13)
C20 0.0369(16) 0.088(2) 0.0597(17) -0.0113(16) 0.0314(15) -0.0053(16)
C21 0.052(2) 0.085(2) 0.074(2) 0.0086(17) 0.0444(17) -0.0127(17)
C22 0.0495(18) 0.0578(17) 0.0582(16) 0.0090(13) 0.0363(15) -0.0031(14)
C23 0.0466(16) 0.0297(12) 0.0358(13) 0.0017(10) 0.0239(12) 0.0035(11)
C24 0.0542(17) 0.0378(13) 0.0417(14) 0.0045(11) 0.0294(13) 0.0022(12)
C25 0.086(2) 0.0429(15) 0.0542(16) 0.0056(13) 0.0491(18) -0.0024(15)
C26 0.092(3) 0.0478(17) 0.0458(16) 0.0144(13) 0.0375(18) 0.0120(17)
C27 0.068(2) 0.069(2) 0.0475(16) 0.0205(14) 0.0228(16) 0.0189(16)
C28 0.0533(19) 0.0578(17) 0.0512(16) 0.0150(13) 0.0274(15) 0.0065(14)
C29 0.0395(15) 0.0336(12) 0.0306(12) 0.0011(10) 0.0241(12) -0.0020(11)
C30 0.0414(15) 0.0500(16) 0.0345(13) -0.0011(11) 0.0207(12) -0.0042(12)
C31 0.065(2) 0.0443(16) 0.0493(16) -0.0140(13) 0.0315(15) -0.0170(14)
C32 0.074(2) 0.0326(14) 0.0602(17) -0.0083(13) 0.0392(17) -0.0074(14)
C33 0.0527(17) 0.0360(14) 0.0498(15) 0.0052(12) 0.0300(14) 0.0033(12)
C34 0.0370(14) 0.0330(13) 0.0318(12) 0.0032(10) 0.0233(11) -0.0007(10)

loop_
_atom_type_symbol
_atom_type_description
_atom_type_scat_dispersion_real
_atom_type_scat_dispersion_imag
_atom_type_scat_source
C C 0.0033 0.0016 'International Tables Vol C Tables 4.2.6.8 and 6.1.1.4'
H H 0.0000 0.0000 'International Tables Vol C Tables 4.2.6.8 and 6.1.1.4'
O O 0.0106 0.0060 'International Tables Vol C Tables 4.2.6.8 and 6.1.1.4'
P P 0.1023 0.0942 'International Tables Vol C Tables 4.2.6.8 and 6.1.1.4'

loop_
_geom_angle_atom_site_label_1
_geom_angle_atom_site_label_2
_geom_angle_atom_site_label_3
_geom_angle
O1 P1 O3 110.94(11)
O1 P1 O2 111.66(11)
O3 P1 O2 103.42(9)
O1 P1 C6 115.10(11)
O3 P1 C6 106.67(9)
O2 P1 C6 108.30(10)
C3 O2 P1 118.77(14)
C1 O3 P1 119.57(16)
C13 O5 C14 109.12(15)
O3 C1 C2 113.21(19)
O3 C1 H1A 108.9
C2 C1 H1A 108.9
O3 C1 H1B 108.9
C2 C1 H1B 108.9
H1A C1 H1B 107.7
C3 C2 C5 111.1(2)
C3 C2 C4 110.0(3)
C5 C2 C4 109.9(2)
C3 C2 C1 107.3(2)
C5 C2 C1 110.4(3)
C4 C2 C1 108.1(2)
O2 C3 C2 111.8(2)
O2 C3 H3A 109.3
C2 C3 H3A 109.2
O2 C3 H3B 109.3
C2 C3 H3B 109.3
H3A C3 H3B 107.9
C2 C4 H4A 109.5
C2 C4 H4B 109.5
H4A C4 H4B 109.5
C2 C4 H4C 109.5
H4A C4 H4C 109.5
H4B C4 H4C 109.5
C2 C5 H5A 109.5
C2 C5 H5B 109.5
H5A C5 H5B 109.5
C2 C5 H5C 109.5
H5A C5 H5C 109.5
H5B C5 H5C 109.5
C7 C6 C15 123.8(2)
C7 C6 P1 121.16(16)
C15 C6 P1 114.16(16)
C6 C7 C8 124.1(2)
C6 C7 C12 126.67(19)
C8 C7 C12 108.27(19)
C9 C8 C7 108.7(2)
C9 C8 H8A 109.9
C7 C8 H8A 109.9
C9 C8 H8B 109.9
C7 C8 H8B 109.9
H8A C8 H8B 108.3
C10 C9 C8 121.4(2)
C10 C9 H9A 107.0
C8 C9 H9A 107.0
C10 C9 H9B 107.0
C8 C9 H9B 107.0
H9A C9 H9B 106.7
C9 C10 C11 119.0(3)
C9 C10 H10A 107.6
C11 C10 H10A 107.6
C9 C10 H10B 107.6
C11 C10 H10B 107.6
H10A C10 H10B 107.0
C12 C11 C10 108.9(2)
C12 C11 H11A 109.9
C10 C11 H11A 109.9
C12 C11 H11B 109.9
C10 C11 H11B 109.9
H11A C11 H11B 108.3
C11 C12 C7 106.94(17)
C11 C12 C13 115.83(18)
C7 C12 C13 118.66(18)
C11 C12 H12 104.6
C7 C12 H12 104.6
C13 C12 H12 104.6
O5 C13 C34 102.55(16)
O5 C13 C17 108.25(16)
C34 C13 C17 113.58(17)
O5 C13 C12 111.37(16)
C34 C13 C12 108.97(17)
C17 C13 C12 111.78(17)
O5 C14 C23 109.61(17)
O5 C14 C29 102.19(17)
C23 C14 C29 111.39(16)
O5 C14 C15 105.12(16)
C23 C14 C15 114.16(18)
C29 C14 C15 113.41(17)
C16 C15 C6 118.8(2)
C16 C15 C14 121.3(2)
C6 C15 C14 119.33(18)
C15 C16 H16A 120.0
C15 C16 H16B 120.0
H16A C16 H16B 120.0
C22 C17 C18 117.1(2)
C22 C17 C13 121.1(2)
C18 C17 C13 121.80(19)
C17 C18 C19 121.6(2)
C17 C18 H18 119.2
C19 C18 H18 119.2
C20 C19 C18 120.6(3)
C20 C19 H19 119.7
C18 C19 H19 119.7
C19 C20 C21 118.5(3)
C19 C20 H20 120.7
C21 C20 H20 120.7
C20 C21 C22 121.3(3)
C20 C21 H21 119.3
C22 C21 H21 119.3
C17 C22 C21 120.9(3)
C17 C22 H22 119.5
C21 C22 H22 119.5
C24 C23 C28 117.5(2)
C24 C23 C14 122.0(2)
C28 C23 C14 120.4(2)
C25 C24 C23 120.6(3)
C25 C24 H24 119.7
C23 C24 H24 119.7
C26 C25 C24 120.8(3)
C26 C25 H25 119.6
C24 C25 H25 119.6
C25 C26 C27 119.8(2)
C25 C26 H26 120.1
C27 C26 H26 120.1
C26 C27 C28 119.8(3)
C26 C27 H27 120.1
C28 C27 H27 120.1
C27 C28 C23 121.5(3)
C27 C28 H28 119.3
C23 C28 H28 119.3
C30 C29 C34 121.1(2)
C30 C29 C14 130.5(2)
C34 C29 C14 108.31(19)
C29 C30 C31 118.0(2)
C29 C30 H30 121.0
C31 C30 H30 121.0
C32 C31 C30 120.7(2)
C32 C31 H31 119.6
C30 C31 H31 119.6
C31 C32 C33 121.4(2)
C31 C32 H32 119.3
C33 C32 H32 119.3
C32 C33 C34 118.2(2)
C32 C33 H33 120.9
C34 C33 H33 120.9
C29 C34 C33 120.4(2)
C29 C34 C13 109.05(18)
C33 C34 C13 130.6(2)

loop_
_geom_bond_atom_site_label_1
_geom_bond_atom_site_label_2
_geom_bond_distance
P1 O1 1.4544(18)
P1 O3 1.5736(17)
P1 O2 1.5779(18)
P1 C6 1.815(2)
O2 C3 1.447(3)
O3 C1 1.437(3)
O5 C13 1.440(2)
O5 C14 1.457(3)
C1 C2 1.527(4)
C1 H1A 0.9700
C1 H1B 0.9700
C2 C3 1.508(4)
C2 C5 1.519(4)
C2 C4 1.522(4)
C3 H3A 0.9700
C3 H3B 0.9700
C4 H4A 0.9600
C4 H4B 0.9600
C4 H4C 0.9600
C5 H5A 0.9600
C5 H5B 0.9600
C5 H5C 0.9600
C6 C7 1.348(3)
C6 C15 1.508(3)
C7 C8 1.513(3)
C7 C12 1.526(3)
C8 C9 1.497(4)
C8 H8A 0.9700
C8 H8B 0.9700
C9 C10 1.380(4)
C9 H9A 0.9700
C9 H9B 0.9700
C10 C11 1.521(4)
C10 H10A 0.9700
C10 H10B 0.9700
C11 C12 1.520(3)
C11 H11A 0.9700
C11 H11B 0.9700
C12 C13 1.549(3)
C12 H12 0.9800
C13 C34 1.519(3)
C13 C17 1.534(3)
C14 C23 1.518(3)
C14 C29 1.521(3)
C14 C15 1.535(3)
C15 C16 1.321(3)
C16 H16A 0.9300
C16 H16B 0.9300
C17 C22 1.387(3)
C17 C18 1.387(3)
C18 C19 1.390(3)
C18 H18 0.9300
C19 C20 1.370(4)
C19 H19 0.9300
C20 C21 1.371(4)
C20 H20 0.9300
C21 C22 1.388(4)
C21 H21 0.9300
C22 H22 0.9300
C23 C24 1.385(3)
C23 C28 1.398(3)
C24 C25 1.382(3)
C24 H24 0.9300
C25 C26 1.369(4)
C25 H25 0.9300
C26 C27 1.371(4)
C26 H26 0.9300
C27 C28 1.379(3)
C27 H27 0.9300
C28 H28 0.9300
C29 C30 1.378(3)
C29 C34 1.387(3)
C30 C31 1.396(3)
C30 H30 0.9300
C31 C32 1.367(4)
C31 H31 0.9300
C32 C33 1.384(3)
C32 H32 0.9300
C33 C34 1.388(3)
C33 H33 0.9300
